data_7240398
loop_
_publ_author_name
'Al-Zoubi, Raed M.'
'Al-Omari, Mothana K.'
'Al-Jammal, Walid K.'
'Ferguson, Michael J.'

_publ_section_title
;
 Palladium-catalyzed highly regioselective mono and double Sonogashira
 cross-coupling reactions of 5-substituted-1,2,3-triiodobenzene under
 ambient conditions
;
_journal_issue 28
_journal_name_full 'RSC Advances'
_journal_page_first 16366
_journal_page_last 16376
_journal_paper_doi 10.1039/D0RA01569E
_journal_volume 10
_journal_year 2020
_chemical_formula_moiety 'C24 H10 Cl F6 I'
_chemical_formula_sum 'C24 H10 Cl F6 I'
_chemical_formula_weight 574.67
_chemical_name_systematic
;
5-chloro-2-iodo-1,3-bis{[4-trifluoromethyl)phenyl]ethynyl}benzene
;
_space_group_crystal_system triclinic
_space_group_IT_number 2
_space_group_name_Hall '-P 1'
_space_group_name_H-M_alt 'P -1'
_atom_sites_solution_hydrogens geom
_atom_sites_solution_primary dual
_audit_creation_method SHELXL-2017/1
_audit_update_record
;
2020-02-05 deposited with the CCDC.	2020-04-16 downloaded from the CCDC.
;
_cell_angle_alpha 91.3034(15)
_cell_angle_beta 91.6389(14)
_cell_angle_gamma 111.5614(14)
_cell_formula_units_Z 2
_cell_length_a 9.8013(12)
_cell_length_b 10.0715(12)
_cell_length_c 11.7314(14)
_cell_measurement_reflns_used 4048
_cell_measurement_temperature 193(2)
_cell_measurement_theta_max 26.27
_cell_measurement_theta_min 2.24
_cell_volume 1075.9(2)
_computing_cell_refinement 'Bruker SAINT'
_computing_data_collection 'Bruker APEX2'
_computing_data_reduction 'Bruker SAINT'
_computing_molecular_graphics 'Bruker SHELXTL'
_computing_publication_material 'Bruker SHELXTL'
_computing_structure_refinement 'SHELXL-2017/1 (Sheldrick, 2017)'
_computing_structure_solution 'SHELXT-2014/5 (Sheldrick 2015)'
_diffrn_ambient_temperature 193(2)
_diffrn_measured_fraction_theta_full 0.998
_diffrn_measured_fraction_theta_max 0.990
_diffrn_measurement_device_type 'Bruker APEX-II CCD'
_diffrn_measurement_method '\w scans'
_diffrn_radiation_type MoK\a
_diffrn_radiation_wavelength 0.71073
_diffrn_reflns_av_R_equivalents 0.0189
_diffrn_reflns_av_unetI/netI 0.0291
_diffrn_reflns_Laue_measured_fraction_full 0.998
_diffrn_reflns_Laue_measured_fraction_max 0.990
_diffrn_reflns_limit_h_max 12
_diffrn_reflns_limit_h_min -12
_diffrn_reflns_limit_k_max 12
_diffrn_reflns_limit_k_min -12
_diffrn_reflns_limit_l_max 14
_diffrn_reflns_limit_l_min -14
_diffrn_reflns_number 8291
_diffrn_reflns_point_group_measured_fraction_full 0.998
_diffrn_reflns_point_group_measured_fraction_max 0.990
_diffrn_reflns_theta_full 25.242
_diffrn_reflns_theta_max 26.590
_diffrn_reflns_theta_min 1.738
_exptl_absorpt_coefficient_mu 1.673
_exptl_absorpt_correction_T_max 0.9260
_exptl_absorpt_correction_T_min 0.7647
_exptl_absorpt_correction_type numerical
_exptl_absorpt_process_details SADABS-2016/2
_exptl_crystal_colour colourless
_exptl_crystal_density_diffrn 1.774
_exptl_crystal_description fragment
_exptl_crystal_F_000 556
_exptl_crystal_recrystallization_method 'Re-crystallisation from solvent: dichloromethane'
_exptl_crystal_size_max 0.241
_exptl_crystal_size_mid 0.122
_exptl_crystal_size_min 0.103
_refine_diff_density_max 0.504
_refine_diff_density_min -0.518
_refine_diff_density_rms 0.077
_refine_ls_extinction_method none
_refine_ls_goodness_of_fit_ref 1.050
_refine_ls_hydrogen_treatment constr
_refine_ls_matrix_type full
_refine_ls_number_parameters 289
_refine_ls_number_reflns 4456
_refine_ls_number_restraints 0
_refine_ls_restrained_S_all 1.050
_refine_ls_R_factor_all 0.0441
_refine_ls_R_factor_gt 0.0356
_refine_ls_shift/su_max 0.001
_refine_ls_shift/su_mean 0.000
_refine_ls_structure_factor_coef Fsqd
_refine_ls_weighting_details 'w=1/[\s^2^(Fo^2^)+(0.0510P)^2^+0.8785P] where P=(Fo^2^+2Fc^2^)/3'
_refine_ls_weighting_scheme calc
_refine_ls_wR_factor_gt 0.0967
_refine_ls_wR_factor_ref 0.1027
_reflns_Friedel_coverage 0.000
_reflns_number_gt 3710
_reflns_number_total 4456
_reflns_threshold_expression 'I > 2\s(I)'
_cod_data_source_file d0ra01569e2.cif
_cod_data_source_block jus1803
_cod_depositor_comments 'Adding full bibliography for 7240398--7240401.cif.'
_cod_database_code 7240398
_shelx_shelxl_version_number 2017/1
_shelx_space_group_comment
; 
The symmetry employed for this shelxl refinement is uniquely defined 
by the following loop, which should always be used as a source of 
symmetry information in preference to the above space-group names. 
They are only intended as comments. 
;
_shelx_estimated_absorpt_t_min 0.689
_shelx_estimated_absorpt_t_max 0.847

loop_
_space_group_symop_operation_xyz
'x, y, z'
'-x, -y, -z'

loop_
_atom_site_label
_atom_site_type_symbol
_atom_site_fract_x
_atom_site_fract_y
_atom_site_fract_z
_atom_site_U_iso_or_equiv
_atom_site_adp_type
_atom_site_occupancy
_atom_site_site_symmetry_order
_atom_site_calc_flag
_atom_site_refinement_flags_posn
_atom_site_refinement_flags_adp
_atom_site_refinement_flags_occupancy
_atom_site_disorder_assembly
_atom_site_disorder_group
I1 I 0.33158(3) 0.65115(3) 0.25399(2) 0.05633(12) Uani 1 1 d . . . . .
Cl1 Cl -0.05318(11) 1.06507(11) 0.22057(9) 0.0539(2) Uani 1 1 d . . . . .
F1 F 0.5486(3) 0.6717(3) 0.9926(2) 0.0763(8) Uani 1 1 d . . . . .
F2 F 0.7593(3) 0.7694(3) 0.9250(2) 0.0725(8) Uani 1 1 d . . . . .
F3 F 0.6677(4) 0.8953(3) 1.0176(2) 0.0873(9) Uani 1 1 d . . . . .
F4 F 0.3254(3) 0.4116(3) -0.4972(2) 0.0807(9) Uani 1 1 d . . . . .
F5 F 0.0952(4) 0.2966(4) -0.5169(2) 0.0882(10) Uani 1 1 d . . . . .
F6 F 0.2262(4) 0.2104(3) -0.4207(2) 0.0779(8) Uani 1 1 d . . . . .
C1 C 0.2036(3) 0.8656(3) 0.3393(2) 0.0307(6) Uani 1 1 d . . . . .
C2 C 0.2122(3) 0.7838(3) 0.2430(3) 0.0312(6) Uani 1 1 d . . . . .
C3 C 0.1407(3) 0.7911(3) 0.1396(3) 0.0305(6) Uani 1 1 d . . . . .
C4 C 0.0584(4) 0.8793(3) 0.1342(3) 0.0343(7) Uani 1 1 d . . . . .
H4 H 0.007930 0.884074 0.065037 0.041 Uiso 1 1 calc R U . . .
C5 C 0.0509(3) 0.9585(3) 0.2289(3) 0.0344(7) Uani 1 1 d . . . . .
C6 C 0.1221(4) 0.9533(3) 0.3312(3) 0.0342(7) Uani 1 1 d . . . . .
H6 H 0.115507 1.009177 0.395615 0.041 Uiso 1 1 calc R U . . .
C7 C 0.2776(4) 0.8607(4) 0.4458(3) 0.0362(7) Uani 1 1 d . . . . .
C8 C 0.3399(4) 0.8579(4) 0.5336(3) 0.0375(7) Uani 1 1 d . . . . .
C9 C 0.1482(4) 0.7110(3) 0.0388(3) 0.0353(7) Uani 1 1 d . . . . .
C10 C 0.1524(4) 0.6458(4) -0.0463(3) 0.0362(7) Uani 1 1 d . . . . .
C11 C 0.4184(3) 0.8468(3) 0.6363(3) 0.0326(7) Uani 1 1 d . . . . .
C12 C 0.4207(4) 0.9265(4) 0.7354(3) 0.0374(7) Uani 1 1 d . . . . .
H12 H 0.372872 0.993197 0.735534 0.045 Uiso 1 1 calc R U . . .
C13 C 0.4924(4) 0.9085(4) 0.8334(3) 0.0396(8) Uani 1 1 d . . . . .
H13 H 0.493120 0.962492 0.901033 0.048 Uiso 1 1 calc R U . . .
C14 C 0.5628(4) 0.8131(4) 0.8339(3) 0.0355(7) Uani 1 1 d . . . . .
C15 C 0.5640(4) 0.7352(4) 0.7357(3) 0.0423(8) Uani 1 1 d . . . . .
H15 H 0.614870 0.670985 0.735828 0.051 Uiso 1 1 calc R U . . .
C16 C 0.4911(4) 0.7508(4) 0.6370(3) 0.0400(8) Uani 1 1 d . . . . .
H16 H 0.490584 0.696131 0.569793 0.048 Uiso 1 1 calc R U . . .
C17 C 0.6337(4) 0.7873(4) 0.9416(3) 0.0482(9) Uani 1 1 d . . . . .
C21 C 0.1617(3) 0.5636(3) -0.1454(3) 0.0319(7) Uani 1 1 d . . . . .
C22 C 0.1010(4) 0.5789(4) -0.2505(3) 0.0416(8) Uani 1 1 d . . . . .
H22 H 0.050579 0.642960 -0.257173 0.050 Uiso 1 1 calc R U . . .
C23 C 0.1140(4) 0.5010(4) -0.3453(3) 0.0448(9) Uani 1 1 d . . . . .
H23 H 0.072076 0.511694 -0.416921 0.054 Uiso 1 1 calc R U . . .
C24 C 0.1870(4) 0.4081(4) -0.3368(3) 0.0368(7) Uani 1 1 d . . . . .
C25 C 0.2470(4) 0.3908(4) -0.2331(3) 0.0416(8) Uani 1 1 d . . . . .
H25 H 0.296429 0.325840 -0.226874 0.050 Uiso 1 1 calc R U . . .
C26 C 0.2345(4) 0.4694(4) -0.1375(3) 0.0394(8) Uani 1 1 d . . . . .
H26 H 0.276421 0.458271 -0.066027 0.047 Uiso 1 1 calc R U . . .
C27 C 0.2082(5) 0.3316(4) -0.4419(3) 0.0514(10) Uani 1 1 d . . . . .

loop_
_atom_site_aniso_label
_atom_site_aniso_U_11
_atom_site_aniso_U_22
_atom_site_aniso_U_33
_atom_site_aniso_U_23
_atom_site_aniso_U_13
_atom_site_aniso_U_12
I1 0.0649(2) 0.05985(19) 0.05778(18) -0.00224(13) -0.00423(13) 0.03966(15)
Cl1 0.0568(6) 0.0547(6) 0.0632(6) -0.0088(4) -0.0079(5) 0.0370(5)
F1 0.0568(15) 0.093(2) 0.0664(16) 0.0457(15) -0.0075(12) 0.0111(14)
F2 0.0518(15) 0.108(2) 0.0642(15) 0.0278(15) -0.0060(12) 0.0371(15)
F3 0.119(3) 0.101(2) 0.0502(14) -0.0153(14) -0.0433(15) 0.0552(19)
F4 0.094(2) 0.0621(16) 0.0786(18) -0.0101(13) 0.0501(16) 0.0178(15)
F5 0.096(2) 0.117(2) 0.0537(15) -0.0472(16) -0.0154(14) 0.0465(19)
F6 0.125(2) 0.0498(14) 0.0692(16) -0.0104(12) 0.0246(16) 0.0431(16)
C1 0.0291(16) 0.0317(16) 0.0273(14) -0.0016(12) -0.0043(12) 0.0071(13)
C2 0.0315(16) 0.0314(16) 0.0308(15) -0.0015(12) -0.0015(12) 0.0120(13)
C3 0.0308(16) 0.0292(15) 0.0285(14) -0.0035(12) -0.0019(12) 0.0082(13)
C4 0.0355(17) 0.0354(17) 0.0315(15) -0.0033(13) -0.0088(13) 0.0133(14)
C5 0.0310(16) 0.0310(16) 0.0444(18) -0.0036(13) -0.0035(13) 0.0159(13)
C6 0.0358(17) 0.0330(16) 0.0322(16) -0.0082(13) -0.0025(13) 0.0115(14)
C7 0.0341(17) 0.0408(18) 0.0301(16) -0.0026(13) -0.0037(13) 0.0102(14)
C8 0.0341(17) 0.0430(19) 0.0329(16) -0.0017(14) 0.0000(13) 0.0112(15)
C9 0.0375(18) 0.0338(17) 0.0330(16) -0.0025(13) -0.0013(13) 0.0117(14)
C10 0.0381(18) 0.0340(17) 0.0338(16) -0.0014(13) 0.0006(13) 0.0102(14)
C11 0.0300(16) 0.0364(17) 0.0274(14) 0.0015(12) -0.0021(12) 0.0079(13)
C12 0.0393(18) 0.0425(18) 0.0348(16) -0.0050(14) -0.0043(14) 0.0211(15)
C13 0.0431(19) 0.051(2) 0.0274(15) -0.0073(14) -0.0041(14) 0.0214(17)
C14 0.0341(17) 0.0388(18) 0.0307(15) 0.0031(13) -0.0055(13) 0.0102(14)
C15 0.047(2) 0.0405(19) 0.0454(19) -0.0010(15) -0.0063(16) 0.0246(16)
C16 0.045(2) 0.0430(19) 0.0333(16) -0.0087(14) -0.0015(14) 0.0189(16)
C17 0.047(2) 0.055(2) 0.0401(19) 0.0076(17) -0.0072(16) 0.0164(18)
C21 0.0334(16) 0.0299(15) 0.0292(15) -0.0052(12) 0.0004(12) 0.0082(13)
C22 0.053(2) 0.0371(18) 0.0413(18) -0.0089(14) -0.0070(16) 0.0256(17)
C23 0.060(2) 0.048(2) 0.0287(16) -0.0069(15) -0.0109(15) 0.0248(18)
C24 0.0366(18) 0.0344(17) 0.0364(17) -0.0075(14) 0.0047(14) 0.0097(14)
C25 0.044(2) 0.0389(18) 0.0475(19) -0.0041(15) 0.0019(16) 0.0222(16)
C26 0.049(2) 0.0406(18) 0.0315(16) -0.0018(14) -0.0051(14) 0.0201(16)
C27 0.058(2) 0.046(2) 0.046(2) -0.0108(17) 0.0130(18) 0.0147(19)

loop_
_atom_type_symbol
_atom_type_description
_atom_type_scat_dispersion_real
_atom_type_scat_dispersion_imag
_atom_type_scat_source
C C 0.0033 0.0016 'International Tables Vol C Tables 4.2.6.8 and 6.1.1.4'
H H 0.0000 0.0000 'International Tables Vol C Tables 4.2.6.8 and 6.1.1.4'
F F 0.0171 0.0103 'International Tables Vol C Tables 4.2.6.8 and 6.1.1.4'
Cl Cl 0.1484 0.1585 'International Tables Vol C Tables 4.2.6.8 and 6.1.1.4'
I I -0.4742 1.8119 'International Tables Vol C Tables 4.2.6.8 and 6.1.1.4'

loop_
_geom_angle_atom_site_label_1
_geom_angle_atom_site_label_2
_geom_angle_atom_site_label_3
_geom_angle
_geom_angle_site_symmetry_1
_geom_angle_site_symmetry_3
_geom_angle_publ_flag
C6 C1 C2 119.3(3) . . ?
C6 C1 C7 119.5(3) . . ?
C2 C1 C7 121.2(3) . . ?
C3 C2 C1 120.4(3) . . ?
C3 C2 I1 119.8(2) . . ?
C1 C2 I1 119.9(2) . . ?
C2 C3 C4 119.0(3) . . ?
C2 C3 C9 122.3(3) . . ?
C4 C3 C9 118.7(3) . . ?
C5 C4 C3 120.0(3) . . ?
C4 C5 C6 121.6(3) . . ?
C4 C5 Cl1 119.2(2) . . ?
C6 C5 Cl1 119.3(2) . . ?
C5 C6 C1 119.7(3) . . ?
C8 C7 C1 179.3(4) . . ?
C7 C8 C11 175.9(4) . . ?
C10 C9 C3 178.5(4) . . ?
C9 C10 C21 177.0(4) . . ?
C12 C11 C16 119.3(3) . . ?
C12 C11 C8 121.8(3) . . ?
C16 C11 C8 118.9(3) . . ?
C13 C12 C11 120.0(3) . . ?
C14 C13 C12 120.5(3) . . ?
C13 C14 C15 120.3(3) . . ?
C13 C14 C17 120.7(3) . . ?
C15 C14 C17 119.0(3) . . ?
C14 C15 C16 119.9(3) . . ?
C15 C16 C11 120.0(3) . . ?
F1 C17 F2 106.2(3) . . ?
F1 C17 F3 106.8(3) . . ?
F2 C17 F3 104.9(3) . . ?
F1 C17 C14 112.2(3) . . ?
F2 C17 C14 113.2(3) . . ?
F3 C17 C14 112.9(3) . . ?
C26 C21 C22 119.0(3) . . ?
C26 C21 C10 119.9(3) . . ?
C22 C21 C10 121.1(3) . . ?
C23 C22 C21 120.1(3) . . ?
C24 C23 C22 120.5(3) . . ?
C23 C24 C25 120.1(3) . . ?
C23 C24 C27 119.7(3) . . ?
C25 C24 C27 120.1(3) . . ?
C24 C25 C26 119.5(3) . . ?
C21 C26 C25 120.7(3) . . ?
F6 C27 F5 105.5(3) . . ?
F6 C27 F4 106.7(3) . . ?
F5 C27 F4 106.1(4) . . ?
F6 C27 C24 113.4(3) . . ?
F5 C27 C24 113.0(3) . . ?
F4 C27 C24 111.6(3) . . ?

loop_
_geom_bond_atom_site_label_1
_geom_bond_atom_site_label_2
_geom_bond_distance
_geom_bond_site_symmetry_2
_geom_bond_publ_flag
I1 C2 2.078(3) . ?
Cl1 C5 1.734(3) . ?
F1 C17 1.325(5) . ?
F2 C17 1.327(5) . ?
F3 C17 1.327(5) . ?
F4 C27 1.332(5) . ?
F5 C27 1.330(5) . ?
F6 C27 1.323(5) . ?
C1 C6 1.395(5) . ?
C1 C2 1.406(4) . ?
C1 C7 1.437(4) . ?
C2 C3 1.400(4) . ?
C3 C4 1.403(4) . ?
C3 C9 1.435(4) . ?
C4 C5 1.372(4) . ?
C5 C6 1.383(5) . ?
C7 C8 1.189(5) . ?
C8 C11 1.439(4) . ?
C9 C10 1.193(4) . ?
C10 C21 1.436(4) . ?
C11 C12 1.392(4) . ?
C11 C16 1.396(5) . ?
C12 C13 1.381(5) . ?
C13 C14 1.373(5) . ?
C14 C15 1.382(5) . ?
C14 C17 1.499(5) . ?
C15 C16 1.385(5) . ?
C21 C26 1.383(5) . ?
C21 C22 1.390(5) . ?
C22 C23 1.382(5) . ?
C23 C24 1.375(5) . ?
C24 C25 1.379(5) . ?
C24 C27 1.499(5) . ?
C25 C26 1.392(5) . ?

loop_
_geom_torsion_atom_site_label_1
_geom_torsion_atom_site_label_2
_geom_torsion_atom_site_label_3
_geom_torsion_atom_site_label_4
_geom_torsion
_geom_torsion_site_symmetry_1
_geom_torsion_site_symmetry_2
_geom_torsion_site_symmetry_3
_geom_torsion_site_symmetry_4
_geom_torsion_publ_flag
C6 C1 C2 C3 0.5(5) . . . . ?
C7 C1 C2 C3 -179.3(3) . . . . ?
C6 C1 C2 I1 -179.5(2) . . . . ?
C7 C1 C2 I1 0.7(4) . . . . ?
C1 C2 C3 C4 -1.1(5) . . . . ?
I1 C2 C3 C4 178.9(2) . . . . ?
C1 C2 C3 C9 179.1(3) . . . . ?
I1 C2 C3 C9 -0.9(4) . . . . ?
C2 C3 C4 C5 1.1(5) . . . . ?
C9 C3 C4 C5 -179.1(3) . . . . ?
C3 C4 C5 C6 -0.5(5) . . . . ?
C3 C4 C5 Cl1 -179.2(3) . . . . ?
C4 C5 C6 C1 -0.1(5) . . . . ?
Cl1 C5 C6 C1 178.7(2) . . . . ?
C2 C1 C6 C5 0.1(5) . . . . ?
C7 C1 C6 C5 179.9(3) . . . . ?
C16 C11 C12 C13 -1.0(5) . . . . ?
C8 C11 C12 C13 177.4(3) . . . . ?
C11 C12 C13 C14 0.5(5) . . . . ?
C12 C13 C14 C15 0.8(5) . . . . ?
C12 C13 C14 C17 -176.6(3) . . . . ?
C13 C14 C15 C16 -1.5(5) . . . . ?
C17 C14 C15 C16 175.9(3) . . . . ?
C14 C15 C16 C11 1.0(5) . . . . ?
C12 C11 C16 C15 0.2(5) . . . . ?
C8 C11 C16 C15 -178.2(3) . . . . ?
C13 C14 C17 F1 97.8(4) . . . . ?
C15 C14 C17 F1 -79.7(5) . . . . ?
C13 C14 C17 F2 -142.0(4) . . . . ?
C15 C14 C17 F2 40.6(5) . . . . ?
C13 C14 C17 F3 -23.0(5) . . . . ?
C15 C14 C17 F3 159.5(4) . . . . ?
C26 C21 C22 C23 -0.1(5) . . . . ?
C10 C21 C22 C23 178.6(3) . . . . ?
C21 C22 C23 C24 -0.1(6) . . . . ?
C22 C23 C24 C25 0.6(6) . . . . ?
C22 C23 C24 C27 -176.1(4) . . . . ?
C23 C24 C25 C26 -0.8(5) . . . . ?
C27 C24 C25 C26 175.9(3) . . . . ?
C22 C21 C26 C25 0.0(5) . . . . ?
C10 C21 C26 C25 -178.8(3) . . . . ?
C24 C25 C26 C21 0.5(5) . . . . ?
C23 C24 C27 F6 -155.4(4) . . . . ?
C25 C24 C27 F6 27.9(5) . . . . ?
C23 C24 C27 F5 -35.4(5) . . . . ?
C25 C24 C27 F5 147.9(4) . . . . ?
C23 C24 C27 F4 84.0(5) . . . . ?
C25 C24 C27 F4 -92.7(4) . . . . ?
